data_7106626
loop_
_publ_author_name
'Mohammad S. Askari'
'Brigitte Girard'
'Muralee Murugesu'
'Xavier Ottenwaelder'

_publ_section_title
;
 The two spin states of an end-on copper(II)-superoxide mimic
;
_journal_name_full Chem.Commun.
_journal_page_first 8055
_journal_paper_doi 10.1039/c1cc11381j
_journal_volume 47
_journal_year 2011
_chemical_formula_moiety 'C18 H35 Cu N5 O, C F3 O3 S'
_chemical_formula_sum 'C19 H35 Cu F3 N5 O4 S'
_chemical_formula_weight 550.12
_chemical_name_common 'Me6TrenCuONPh TfO Triplet'
_space_group_crystal_system orthorhombic
_space_group_IT_number 19
_space_group_name_Hall 'P 2ac 2ab'
_space_group_name_H-M_alt 'P 21 21 21'
_symmetry_space_group_name_Hall 'P 2ac 2ab'
_symmetry_space_group_name_H-M 'P 21 21 21'
_atom_sites_solution_hydrogens geom
_atom_sites_solution_primary direct
_atom_sites_solution_secondary difmap
_audit_creation_method 'APEX2 v2010.9-1'
_audit_update_record
;
2011-03-01 # Formatted by publCIF
;
_cell_angle_alpha 90
_cell_angle_beta 90
_cell_angle_gamma 90
_cell_formula_units_Z 4
_cell_length_a 10.5615(11)
_cell_length_b 13.7600(14)
_cell_length_c 17.3141(18)
_cell_measurement_reflns_used 122
_cell_measurement_temperature 111.(2)
_cell_measurement_theta_max 20.5084
_cell_measurement_theta_min 3.3936
_cell_volume 2516.2(5)
_computing_cell_refinement 'APEX2 v2010.9-1 (Bruker AXS)'
_computing_data_collection 'Bruker Instrument Service v2010.9.0.0'
_computing_data_reduction 'SAINT V7.68A (Bruker AXS, 2009)'
_computing_structure_refinement 'SHELXL-97 (Sheldrick, 2008)'
_computing_structure_solution 'SHELXS-97 (Sheldrick, 2008)'
_diffrn_ambient_temperature 111(2)
_diffrn_detector_area_resol_mean 8.3333
_diffrn_measured_fraction_theta_full 0.998
_diffrn_measured_fraction_theta_max 0.998
_diffrn_measurement_device_type 'Bruker APEX-II CCD'
_diffrn_measurement_method '\f and \w scans'
_diffrn_radiation_monochromator graphite
_diffrn_radiation_source 'sealed tube'
_diffrn_radiation_type MoK\a
_diffrn_radiation_wavelength 0.71073
_diffrn_reflns_av_R_equivalents 0.0484
_diffrn_reflns_av_sigmaI/netI 0.0396
_diffrn_reflns_limit_h_max 12
_diffrn_reflns_limit_h_min -12
_diffrn_reflns_limit_k_max 16
_diffrn_reflns_limit_k_min -16
_diffrn_reflns_limit_l_max 20
_diffrn_reflns_limit_l_min -20
_diffrn_reflns_number 25370
_diffrn_reflns_theta_full 25.39
_diffrn_reflns_theta_max 25.39
_diffrn_reflns_theta_min 1.89
_diffrn_source 'fine-focus tube'
_exptl_absorpt_coefficient_mu 1.007
_exptl_absorpt_correction_T_max 0.88
_exptl_absorpt_correction_T_min 0.76
_exptl_absorpt_correction_type multi-scan
_exptl_absorpt_process_details 'SADABS V2008/1 (Bruker AXS)'
_exptl_crystal_colour 'dark brown'
_exptl_crystal_density_diffrn 1.452
_exptl_crystal_density_method 'not measured'
_exptl_crystal_description prism
_exptl_crystal_F_000 1152
_exptl_crystal_size_max 0.290
_exptl_crystal_size_mid 0.210
_exptl_crystal_size_min 0.140
_refine_diff_density_max 0.342
_refine_diff_density_min -0.378
_refine_ls_abs_structure_details 'Flack H D (1983), Acta Cryst. A39, 876-881; 2006 Friedel pairs'
_refine_ls_abs_structure_Flack -0.003(13)
_refine_ls_extinction_method none
_refine_ls_goodness_of_fit_ref 1.021
_refine_ls_hydrogen_treatment constr
_refine_ls_matrix_type full
_refine_ls_number_parameters 304
_refine_ls_number_reflns 4632
_refine_ls_number_restraints 0
_refine_ls_restrained_S_all 1.021
_refine_ls_R_factor_all 0.0403
_refine_ls_R_factor_gt 0.0320
_refine_ls_shift/su_max 0.003
_refine_ls_shift/su_mean 0.000
_refine_ls_structure_factor_coef Fsqd
_refine_ls_weighting_details 'calc w=1/[\s^2^(Fo^2^)+(0.0393P)^2^+0.3013P] where P=(Fo^2^+2Fc^2^)/3'
_refine_ls_weighting_scheme calc
_refine_ls_wR_factor_gt 0.0713
_refine_ls_wR_factor_ref 0.0751
_reflns_number_gt 4087
_reflns_number_total 4632
_reflns_threshold_expression >2sigma(I)
_cod_data_source_file c1cc11381j.txt
_cod_data_source_block I
_cod_database_code 7106626

loop_
_space_group_symop_operation_xyz
'x, y, z'
'-x+1/2, -y, z+1/2'
'-x, y+1/2, -z+1/2'
'x+1/2, -y+1/2, -z'

loop_
_atom_site_type_symbol
_atom_site_label
_atom_site_fract_x
_atom_site_fract_y
_atom_site_fract_z
_atom_site_U_iso_or_equiv
_atom_site_adp_type
_atom_site_calc_flag
_atom_site_refinement_flags
_atom_site_occupancy
_atom_site_disorder_assembly
_atom_site_disorder_group
Cu Cu1 0.25164(3) 0.45752(2) 0.740396(17) 0.02239(9) Uani d . 1 . .
S S1 0.71544(7) 0.56766(5) 0.89899(5) 0.02600(17) Uani d . 1 . .
N N1 0.2113(2) 0.62648(17) 0.65328(15) 0.0313(6) Uani d . 1 . .
N N2 0.4255(2) 0.44394(18) 0.67671(14) 0.0284(6) Uani d . 1 . .
N N3 0.0991(2) 0.35628(17) 0.72594(14) 0.0263(6) Uani d . 1 . .
N N4 0.2569(2) 0.55057(15) 0.84065(13) 0.0262(5) Uani d . 1 . .
N N5 0.3253(2) 0.35473(17) 0.81111(13) 0.0236(5) Uani d . 1 . .
O O1 0.1634(2) 0.53963(15) 0.67191(13) 0.0354(5) Uani d . 1 . .
O O2 0.6462(2) 0.63602(15) 0.85349(12) 0.0379(6) Uani d . 1 . .
O O3 0.8494(2) 0.57183(18) 0.89153(18) 0.0580(8) Uani d . 1 . .
O O4 0.6618(2) 0.47159(15) 0.89977(14) 0.0382(5) Uani d . 1 . .
F F1 0.7407(3) 0.5531(2) 1.04809(12) 0.0927(9) Uani d . 1 . .
F F2 0.7331(3) 0.70018(17) 1.00498(13) 0.0841(9) Uani d . 1 . .
F F3 0.5642(3) 0.6135(2) 1.01076(14) 0.0860(9) Uani d . 1 . .
C C1 0.1314(3) 0.6752(2) 0.60409(16) 0.0234(6) Uani d . 1 . .
C C2 0.1637(3) 0.7720(2) 0.58531(17) 0.0272(7) Uani d . 1 . .
H H2B 0.2382 0.8002 0.6064 0.033 Uiso calc R 1 . .
C C3 0.0885(3) 0.8251(2) 0.53707(18) 0.0317(8) Uani d . 1 . .
H H3B 0.1112 0.8901 0.525 0.038 Uiso calc R 1 . .
C C4 -0.0205(3) 0.7857(2) 0.50537(18) 0.0311(8) Uani d . 1 . .
H H4B -0.0714 0.8228 0.471 0.037 Uiso calc R 1 . .
C C5 -0.0543(3) 0.6910(2) 0.52461(17) 0.0274(7) Uani d . 1 . .
H H5A -0.1297 0.6638 0.5038 0.033 Uiso calc R 1 . .
C C6 0.0201(3) 0.6360(2) 0.57340(16) 0.0242(7) Uani d . 1 . .
H H6A -0.0043 0.5715 0.5862 0.029 Uiso calc R 1 . .
C C7 0.2550(3) 0.26229(19) 0.79817(16) 0.0301(6) Uani d . 1 . .
H H7A 0.2902 0.2287 0.7524 0.036 Uiso calc R 1 . .
H H7B 0.2662 0.2192 0.8435 0.036 Uiso calc R 1 . .
C C8 0.1179(3) 0.2808(2) 0.78592(18) 0.0301(7) Uani d . 1 . .
H H8A 0.0756 0.2199 0.7697 0.036 Uiso calc R 1 . .
H H8B 0.0789 0.3024 0.835 0.036 Uiso calc R 1 . .
C C9 -0.0300(3) 0.3968(2) 0.7324(2) 0.0353(8) Uani d . 1 . .
H H9A -0.0922 0.345 0.7241 0.053 Uiso calc R 1 . .
H H9B -0.0417 0.4476 0.6934 0.053 Uiso calc R 1 . .
H H9C -0.0417 0.4246 0.784 0.053 Uiso calc R 1 . .
C C10 0.1134(3) 0.3152(2) 0.64746(18) 0.0334(8) Uani d . 1 . .
H H10A 0.0457 0.2679 0.6379 0.05 Uiso calc R 1 . .
H H10B 0.1957 0.2828 0.6432 0.05 Uiso calc R 1 . .
H H10C 0.1082 0.3675 0.6092 0.05 Uiso calc R 1 . .
C C11 0.3089(3) 0.3886(2) 0.89172(17) 0.0315(7) Uani d . 1 . .
H H11A 0.3685 0.3532 0.9258 0.038 Uiso calc R 1 . .
H H11B 0.2217 0.3739 0.9091 0.038 Uiso calc R 1 . .
C C12 0.3326(3) 0.4957(2) 0.89841(18) 0.0300(7) Uani d . 1 . .
H H12A 0.3099 0.5178 0.951 0.036 Uiso calc R 1 . .
H H12B 0.4238 0.509 0.8902 0.036 Uiso calc R 1 . .
C C13 0.3107(3) 0.6476(2) 0.83056(19) 0.0357(8) Uani d . 1 . .
H H13A 0.2991 0.6852 0.8781 0.054 Uiso calc R 1 . .
H H13B 0.2678 0.6805 0.7877 0.054 Uiso calc R 1 . .
H H13C 0.4013 0.6421 0.8191 0.054 Uiso calc R 1 . .
C C14 0.1248(3) 0.5602(2) 0.86744(18) 0.0349(8) Uani d . 1 . .
H H14A 0.1227 0.5991 0.9148 0.052 Uiso calc R 1 . .
H H14B 0.0897 0.4956 0.8778 0.052 Uiso calc R 1 . .
H H14C 0.0742 0.5924 0.8274 0.052 Uiso calc R 1 . .
C C15 0.4622(3) 0.3434(2) 0.79166(18) 0.0324(7) Uani d . 1 . .
H H15A 0.4922 0.2789 0.809 0.039 Uiso calc R 1 . .
H H15B 0.5121 0.3937 0.8189 0.039 Uiso calc R 1 . .
C C16 0.4819(3) 0.3532(2) 0.70551(18) 0.0335(8) Uani d . 1 . .
H H16A 0.5736 0.3527 0.6939 0.04 Uiso calc R 1 . .
H H16B 0.4426 0.2971 0.6788 0.04 Uiso calc R 1 . .
C C17 0.5092(3) 0.5279(2) 0.69185(19) 0.0359(8) Uani d . 1 . .
H H17A 0.5874 0.5209 0.6619 0.054 Uiso calc R 1 . .
H H17B 0.5297 0.5305 0.747 0.054 Uiso calc R 1 . .
H H17C 0.466 0.588 0.6767 0.054 Uiso calc R 1 . .
C C18 0.4058(3) 0.4385(3) 0.59212(18) 0.0403(8) Uani d . 1 . .
H H18A 0.4878 0.432 0.5662 0.06 Uiso calc R 1 . .
H H18B 0.3635 0.4978 0.5743 0.06 Uiso calc R 1 . .
H H18C 0.3529 0.382 0.5799 0.06 Uiso calc R 1 . .
C C19 0.6875(4) 0.6111(3) 0.9954(2) 0.0524(10) Uani d . 1 . .

loop_
_atom_site_aniso_label
_atom_site_aniso_U_11
_atom_site_aniso_U_22
_atom_site_aniso_U_33
_atom_site_aniso_U_12
_atom_site_aniso_U_13
_atom_site_aniso_U_23
Cu1 0.02407(17) 0.01816(16) 0.02492(17) 0.00065(16) -0.00359(17) 0.00098(13)
S1 0.0217(4) 0.0220(4) 0.0343(4) -0.0008(3) 0.0030(3) 0.0028(3)
N1 0.0363(16) 0.0230(13) 0.0348(14) -0.0039(11) -0.0038(11) 0.0062(11)
N2 0.0338(14) 0.0251(14) 0.0262(13) -0.0035(12) 0.0049(11) -0.0070(11)
N3 0.0261(13) 0.0245(13) 0.0284(14) -0.0032(11) -0.0061(11) 0.0022(11)
N4 0.0205(12) 0.0233(12) 0.0350(12) 0.0039(13) 0.0006(12) -0.0069(10)
N5 0.0253(14) 0.0228(13) 0.0227(13) 0.0040(10) -0.0047(10) 0.0002(10)
O1 0.0400(13) 0.0240(12) 0.0421(13) -0.0050(11) -0.0130(10) 0.0109(11)
O2 0.0472(14) 0.0282(12) 0.0384(13) -0.0020(11) -0.0071(11) 0.0103(10)
O3 0.0239(12) 0.0433(15) 0.107(2) 0.0019(11) 0.0124(14) 0.0008(16)
O4 0.0335(12) 0.0239(11) 0.0573(15) -0.0053(9) -0.0058(11) 0.0060(11)
F1 0.119(2) 0.115(2) 0.0438(13) -0.033(3) -0.0331(16) 0.0288(13)
F2 0.130(2) 0.0686(15) 0.0540(14) -0.0329(18) -0.0052(17) -0.0281(12)
F3 0.0787(19) 0.113(2) 0.0666(17) -0.0063(17) 0.0433(15) -0.0276(16)
C1 0.0230(15) 0.0260(16) 0.0211(15) 0.0033(12) 0.0059(13) 0.0002(13)
C2 0.0288(16) 0.0226(15) 0.0302(17) -0.0020(13) 0.0047(13) -0.0037(13)
C3 0.0358(19) 0.0234(16) 0.0360(19) 0.0027(14) 0.0063(15) 0.0069(14)
C4 0.0351(19) 0.0284(17) 0.0297(18) 0.0091(14) 0.0005(14) 0.0027(14)
C5 0.0262(17) 0.0284(17) 0.0276(17) 0.0011(13) 0.0025(13) -0.0060(14)
C6 0.0277(17) 0.0208(15) 0.0241(15) 0.0016(13) 0.0048(12) -0.0006(12)
C7 0.0377(17) 0.0225(14) 0.0301(15) -0.0009(17) -0.0067(17) 0.0039(11)
C8 0.0350(18) 0.0230(16) 0.0321(18) -0.0073(14) -0.0059(14) 0.0083(13)
C9 0.0273(16) 0.0336(17) 0.045(2) -0.0041(13) -0.0060(15) 0.0081(16)
C10 0.0383(19) 0.0266(17) 0.0353(19) -0.0068(15) -0.0092(15) -0.0038(14)
C11 0.0348(18) 0.0367(18) 0.0229(16) 0.0056(14) -0.0033(14) -0.0016(14)
C12 0.0296(17) 0.0368(18) 0.0237(16) 0.0013(14) -0.0042(14) -0.0072(14)
C13 0.0399(19) 0.0286(17) 0.0386(19) -0.0064(15) 0.0036(15) -0.0096(15)
C14 0.0271(17) 0.0384(19) 0.0392(19) 0.0064(15) 0.0031(14) -0.0046(15)
C15 0.0270(17) 0.0287(17) 0.0414(18) 0.0123(14) -0.0079(14) -0.0049(14)
C16 0.0315(18) 0.0275(17) 0.0416(19) 0.0027(15) 0.0029(15) -0.0085(15)
C17 0.0342(18) 0.0306(18) 0.043(2) -0.0058(15) -0.0002(15) -0.0047(15)
C18 0.047(2) 0.041(2) 0.0322(19) -0.0047(17) 0.0017(15) -0.0073(16)
C19 0.061(3) 0.053(2) 0.043(2) -0.011(2) -0.0049(19) -0.0037(19)

loop_
_atom_type_symbol
_atom_type_description
_atom_type_scat_dispersion_real
_atom_type_scat_dispersion_imag
_atom_type_scat_source
C C 0.0033 0.0016 'International Tables Vol C Tables 4.2.6.8 and 6.1.1.4'
H H 0.0000 0.0000 'International Tables Vol C Tables 4.2.6.8 and 6.1.1.4'
N N 0.0061 0.0033 'International Tables Vol C Tables 4.2.6.8 and 6.1.1.4'
O O 0.0106 0.0060 'International Tables Vol C Tables 4.2.6.8 and 6.1.1.4'
F F 0.0171 0.0103 'International Tables Vol C Tables 4.2.6.8 and 6.1.1.4'
S S 0.1246 0.1234 'International Tables Vol C Tables 4.2.6.8 and 6.1.1.4'
Cu Cu 0.3201 1.2651 'International Tables Vol C Tables 4.2.6.8 and 6.1.1.4'

loop_
_geom_angle_atom_site_label_1
_geom_angle_atom_site_label_2
_geom_angle_atom_site_label_3
_geom_angle_site_symmetry_1
_geom_angle_site_symmetry_3
_geom_angle
_geom_angle_publ_flag
O1 Cu1 N5 . . 171.39(9) ?
O1 Cu1 N3 . . 86.81(9) ?
N5 Cu1 N3 . . 84.59(9) ?
O1 Cu1 N2 . . 98.74(10) ?
N5 Cu1 N2 . . 85.47(10) ?
N3 Cu1 N2 . . 121.69(9) ?
O1 Cu1 N4 . . 99.39(10) ?
N5 Cu1 N4 . . 85.31(9) ?
N3 Cu1 N4 . . 119.92(9) ?
N2 Cu1 N4 . . 116.24(9) ?
O3 S1 O2 . . 115.66(16) ?
O3 S1 O4 . . 115.47(15) ?
O2 S1 O4 . . 114.11(14) ?
O3 S1 C19 . . 103.54(19) ?
O2 S1 C19 . . 102.10(17) ?
O4 S1 C19 . . 103.41(17) ?
O1 N1 C1 . . 110.7(2) ?
C16 N2 C17 . . 111.2(2) ?
C16 N2 C18 . . 110.4(3) ?
C17 N2 C18 . . 107.4(2) ?
C16 N2 Cu1 . . 104.21(18) ?
C17 N2 Cu1 . . 110.60(18) ?
C18 N2 Cu1 . . 113.03(19) ?
C9 N3 C10 . . 108.0(2) ?
C9 N3 C8 . . 109.6(2) ?
C10 N3 C8 . . 111.2(2) ?
C9 N3 Cu1 . . 116.05(19) ?
C10 N3 Cu1 . . 106.19(18) ?
C8 N3 Cu1 . . 105.84(17) ?
C13 N4 C14 . . 108.8(2) ?
C13 N4 C12 . . 109.6(2) ?
C14 N4 C12 . . 110.0(2) ?
C13 N4 Cu1 . . 117.13(18) ?
C14 N4 Cu1 . . 106.37(18) ?
C12 N4 Cu1 . . 104.68(16) ?
C11 N5 C7 . . 110.6(2) ?
C11 N5 C15 . . 111.0(2) ?
C7 N5 C15 . . 111.1(2) ?
C11 N5 Cu1 . . 107.75(18) ?
C7 N5 Cu1 . . 108.27(17) ?
C15 N5 Cu1 . . 107.98(19) ?
N1 O1 Cu1 . . 120.03(17) ?
N1 C1 C6 . . 124.3(3) ?
N1 C1 C2 . . 117.0(3) ?
C6 C1 C2 . . 118.7(3) ?
C3 C2 C1 . . 120.3(3) ?
C3 C2 H2B . . 119.8 ?
C1 C2 H2B . . 119.8 ?
C2 C3 C4 . . 121.1(3) ?
C2 C3 H3B . . 119.5 ?
C4 C3 H3B . . 119.5 ?
C3 C4 C5 . . 119.0(3) ?
C3 C4 H4B . . 120.5 ?
C5 C4 H4B . . 120.5 ?
C6 C5 C4 . . 120.9(3) ?
C6 C5 H5A . . 119.5 ?
C4 C5 H5A . . 119.5 ?
C5 C6 C1 . . 120.0(3) ?
C5 C6 H6A . . 120.0 ?
C1 C6 H6A . . 120.0 ?
C8 C7 N5 . . 111.2(2) ?
C8 C7 H7A . . 109.4 ?
N5 C7 H7A . . 109.4 ?
C8 C7 H7B . . 109.4 ?
N5 C7 H7B . . 109.4 ?
H7A C7 H7B . . 108.0 ?
N3 C8 C7 . . 110.5(2) ?
N3 C8 H8A . . 109.5 ?
C7 C8 H8A . . 109.5 ?
N3 C8 H8B . . 109.5 ?
C7 C8 H8B . . 109.5 ?
H8A C8 H8B . . 108.1 ?
N3 C9 H9A . . 109.5 ?
N3 C9 H9B . . 109.5 ?
H9A C9 H9B . . 109.5 ?
N3 C9 H9C . . 109.5 ?
H9A C9 H9C . . 109.5 ?
H9B C9 H9C . . 109.5 ?
N3 C10 H10A . . 109.5 ?
N3 C10 H10B . . 109.5 ?
H10A C10 H10B . . 109.5 ?
N3 C10 H10C . . 109.5 ?
H10A C10 H10C . . 109.5 ?
H10B C10 H10C . . 109.5 ?
N5 C11 C12 . . 111.2(3) ?
N5 C11 H11A . . 109.4 ?
C12 C11 H11A . . 109.4 ?
N5 C11 H11B . . 109.4 ?
C12 C11 H11B . . 109.4 ?
H11A C11 H11B . . 108.0 ?
N4 C12 C11 . . 111.0(2) ?
N4 C12 H12A . . 109.4 ?
C11 C12 H12A . . 109.4 ?
N4 C12 H12B . . 109.4 ?
C11 C12 H12B . . 109.4 ?
H12A C12 H12B . . 108.0 ?
N4 C13 H13A . . 109.5 ?
N4 C13 H13B . . 109.5 ?
H13A C13 H13B . . 109.5 ?
N4 C13 H13C . . 109.5 ?
H13A C13 H13C . . 109.5 ?
H13B C13 H13C . . 109.5 ?
N4 C14 H14A . . 109.5 ?
N4 C14 H14B . . 109.5 ?
H14A C14 H14B . . 109.5 ?
N4 C14 H14C . . 109.5 ?
H14A C14 H14C . . 109.5 ?
H14B C14 H14C . . 109.5 ?
N5 C15 C16 . . 110.3(3) ?
N5 C15 H15A . . 109.6 ?
C16 C15 H15A . . 109.6 ?
N5 C15 H15B . . 109.6 ?
C16 C15 H15B . . 109.6 ?
H15A C15 H15B . . 108.1 ?
N2 C16 C15 . . 110.7(3) ?
N2 C16 H16A . . 109.5 ?
C15 C16 H16A . . 109.5 ?
N2 C16 H16B . . 109.5 ?
C15 C16 H16B . . 109.5 ?
H16A C16 H16B . . 108.1 ?
N2 C17 H17A . . 109.5 ?
N2 C17 H17B . . 109.5 ?
H17A C17 H17B . . 109.5 ?
N2 C17 H17C . . 109.5 ?
H17A C17 H17C . . 109.5 ?
H17B C17 H17C . . 109.5 ?
N2 C18 H18A . . 109.5 ?
N2 C18 H18B . . 109.5 ?
H18A C18 H18B . . 109.5 ?
N2 C18 H18C . . 109.5 ?
H18A C18 H18C . . 109.5 ?
H18B C18 H18C . . 109.5 ?
F2 C19 F3 . . 107.8(4) ?
F2 C19 F1 . . 108.3(3) ?
F3 C19 F1 . . 106.9(3) ?
F2 C19 S1 . . 111.3(3) ?
F3 C19 S1 . . 110.8(3) ?
F1 C19 S1 . . 111.5(3) ?

loop_
_geom_bond_atom_site_label_1
_geom_bond_atom_site_label_2
_geom_bond_site_symmetry_2
_geom_bond_distance
_geom_bond_publ_flag
Cu1 O1 . 1.885(2) ?
Cu1 N5 . 2.026(2) ?
Cu1 N3 . 2.145(2) ?
Cu1 N2 . 2.150(2) ?
Cu1 N4 . 2.158(2) ?
S1 O3 . 1.422(2) ?
S1 O2 . 1.428(2) ?
S1 O4 . 1.438(2) ?
S1 C19 . 1.798(4) ?
N1 O1 . 1.337(3) ?
N1 C1 . 1.374(4) ?
N2 C16 . 1.471(4) ?
N2 C17 . 1.478(4) ?
N2 C18 . 1.481(4) ?
N3 C9 . 1.477(4) ?
N3 C10 . 1.480(4) ?
N3 C8 . 1.482(4) ?
N4 C13 . 1.461(4) ?
N4 C14 . 1.477(4) ?
N4 C12 . 1.487(4) ?
N5 C11 . 1.481(4) ?
N5 C7 . 1.490(4) ?
N5 C15 . 1.492(4) ?
F1 C19 . 1.335(4) ?
F2 C19 . 1.328(4) ?
F3 C19 . 1.330(5) ?
C1 C6 . 1.398(4) ?
C1 C2 . 1.412(4) ?
C2 C3 . 1.365(4) ?
C2 H2B . 0.95 ?
C3 C4 . 1.386(4) ?
C3 H3B . 0.95 ?
C4 C5 . 1.392(4) ?
C4 H4B . 0.95 ?
C5 C6 . 1.379(4) ?
C5 H5A . 0.95 ?
C6 H6A . 0.95 ?
C7 C8 . 1.486(4) ?
C7 H7A . 0.99 ?
C7 H7B . 0.99 ?
C8 H8A . 0.99 ?
C8 H8B . 0.99 ?
C9 H9A . 0.98 ?
C9 H9B . 0.98 ?
C9 H9C . 0.98 ?
C10 H10A . 0.98 ?
C10 H10B . 0.98 ?
C10 H10C . 0.98 ?
C11 C12 . 1.499(4) ?
C11 H11A . 0.99 ?
C11 H11B . 0.99 ?
C12 H12A . 0.99 ?
C12 H12B . 0.99 ?
C13 H13A . 0.98 ?
C13 H13B . 0.98 ?
C13 H13C . 0.98 ?
C14 H14A . 0.98 ?
C14 H14B . 0.98 ?
C14 H14C . 0.98 ?
C15 C16 . 1.512(4) ?
C15 H15A . 0.99 ?
C15 H15B . 0.99 ?
C16 H16A . 0.99 ?
C16 H16B . 0.99 ?
C17 H17A . 0.98 ?
C17 H17B . 0.98 ?
C17 H17C . 0.98 ?
C18 H18A . 0.98 ?
C18 H18B . 0.98 ?
C18 H18C . 0.98 ?

loop_
_geom_torsion_atom_site_label_1
_geom_torsion_atom_site_label_2
_geom_torsion_atom_site_label_3
_geom_torsion_atom_site_label_4
_geom_torsion_site_symmetry_1
_geom_torsion_site_symmetry_2
_geom_torsion_site_symmetry_3
_geom_torsion_site_symmetry_4
_geom_torsion
_geom_torsion_publ_flag
O1 Cu1 N2 C16 . . . . -157.52(18) ?
N5 Cu1 N2 C16 . . . . 14.91(18) ?
N3 Cu1 N2 C16 . . . . -65.9(2) ?
N4 Cu1 N2 C16 . . . . 97.42(19) ?
O1 Cu1 N2 C17 . . . . 82.9(2) ?
N5 Cu1 N2 C17 . . . . -104.7(2) ?
N3 Cu1 N2 C17 . . . . 174.52(18) ?
N4 Cu1 N2 C17 . . . . -22.2(2) ?
O1 Cu1 N2 C18 . . . . -37.6(2) ?
N5 Cu1 N2 C18 . . . . 134.9(2) ?
N3 Cu1 N2 C18 . . . . 54.1(2) ?
N4 Cu1 N2 C18 . . . . -142.6(2) ?
O1 Cu1 N3 C9 . . . . -47.1(2) ?
N5 Cu1 N3 C9 . . . . 133.3(2) ?
N2 Cu1 N3 C9 . . . . -145.4(2) ?
N4 Cu1 N3 C9 . . . . 51.9(2) ?
O1 Cu1 N3 C10 . . . . 72.87(19) ?
N5 Cu1 N3 C10 . . . . -106.71(19) ?
N2 Cu1 N3 C10 . . . . -25.4(2) ?
N4 Cu1 N3 C10 . . . . 171.87(17) ?
O1 Cu1 N3 C8 . . . . -168.85(19) ?
N5 Cu1 N3 C8 . . . . 11.57(19) ?
N2 Cu1 N3 C8 . . . . 92.8(2) ?
N4 Cu1 N3 C8 . . . . -69.8(2) ?
O1 Cu1 N4 C13 . . . . -54.9(2) ?
N5 Cu1 N4 C13 . . . . 132.4(2) ?
N3 Cu1 N4 C13 . . . . -146.6(2) ?
N2 Cu1 N4 C13 . . . . 49.8(2) ?
O1 Cu1 N4 C14 . . . . 67.0(2) ?
N5 Cu1 N4 C14 . . . . -105.72(19) ?
N3 Cu1 N4 C14 . . . . -24.7(2) ?
N2 Cu1 N4 C14 . . . . 171.67(18) ?
O1 Cu1 N4 C12 . . . . -176.50(17) ?
N5 Cu1 N4 C12 . . . . 10.77(18) ?
N3 Cu1 N4 C12 . . . . 91.78(19) ?
N2 Cu1 N4 C12 . . . . -71.83(19) ?
N3 Cu1 N5 C11 . . . . -105.60(19) ?
N2 Cu1 N5 C11 . . . . 131.9(2) ?
N4 Cu1 N5 C11 . . . . 15.09(19) ?
N3 Cu1 N5 C7 . . . . 14.05(19) ?
N2 Cu1 N5 C7 . . . . -108.42(19) ?
N4 Cu1 N5 C7 . . . . 134.74(19) ?
N3 Cu1 N5 C15 . . . . 134.41(19) ?
N2 Cu1 N5 C15 . . . . 11.94(18) ?
N4 Cu1 N5 C15 . . . . -104.90(19) ?
C1 N1 O1 Cu1 . . . . -178.84(18) ?
N3 Cu1 O1 N1 . . . . 179.8(2) ?
N2 Cu1 O1 N1 . . . . -58.7(2) ?
N4 Cu1 O1 N1 . . . . 60.0(2) ?
O1 N1 C1 C6 . . . . -4.4(4) ?
O1 N1 C1 C2 . . . . 174.1(2) ?
N1 C1 C2 C3 . . . . -179.7(3) ?
C6 C1 C2 C3 . . . . -1.1(4) ?
C1 C2 C3 C4 . . . . -0.2(5) ?
C2 C3 C4 C5 . . . . 1.3(5) ?
C3 C4 C5 C6 . . . . -1.1(4) ?
C4 C5 C6 C1 . . . . -0.2(4) ?
N1 C1 C6 C5 . . . . 179.8(3) ?
C2 C1 C6 C5 . . . . 1.3(4) ?
C11 N5 C7 C8 . . . . 79.4(3) ?
C15 N5 C7 C8 . . . . -156.8(2) ?
Cu1 N5 C7 C8 . . . . -38.4(3) ?
C9 N3 C8 C7 . . . . -161.3(3) ?
C10 N3 C8 C7 . . . . 79.4(3) ?
Cu1 N3 C8 C7 . . . . -35.5(3) ?
N5 C7 C8 N3 . . . . 50.7(3) ?
C7 N5 C11 C12 . . . . -157.6(3) ?
C15 N5 C11 C12 . . . . 78.6(3) ?
Cu1 N5 C11 C12 . . . . -39.4(3) ?
C13 N4 C12 C11 . . . . -161.4(3) ?
C14 N4 C12 C11 . . . . 79.0(3) ?
Cu1 N4 C12 C11 . . . . -34.9(3) ?
N5 C11 C12 N4 . . . . 51.6(3) ?
C11 N5 C15 C16 . . . . -154.9(3) ?
C7 N5 C15 C16 . . . . 81.5(3) ?
Cu1 N5 C15 C16 . . . . -37.0(3) ?
C17 N2 C16 C15 . . . . 80.0(3) ?
C18 N2 C16 C15 . . . . -160.9(3) ?
Cu1 N2 C16 C15 . . . . -39.2(3) ?
N5 C15 C16 N2 . . . . 53.1(4) ?
O3 S1 C19 F2 . . . . 58.7(3) ?
O2 S1 C19 F2 . . . . -61.8(3) ?
O4 S1 C19 F2 . . . . 179.5(3) ?
O3 S1 C19 F3 . . . . 178.6(3) ?
O2 S1 C19 F3 . . . . 58.1(3) ?
O4 S1 C19 F3 . . . . -60.6(3) ?
O3 S1 C19 F1 . . . . -62.4(3) ?
O2 S1 C19 F1 . . . . 177.1(3) ?
O4 S1 C19 F1 . . . . 58.4(3) ?
